data_4114125
loop_
_publ_author_name
'Emilio Pardo'
'Juan Faus'
'Miguel Julve'
'Francesc Lloret'
'M. Carmen Mu\~noz'
'Joan Cano'
'Xavier Ottenwaelder'
'Yves Journaux'
'Rosa Carrasco'
'Gonzalo Blay'
'Isabel Fern\'andez'
'Rafael Ruiz-Garc\'ia'

_publ_section_title
;
 Long-Range Magnetic Coupling through Extended \p-Conjugated Aromatic
 Bridges in Dinuclear Copper(II) Metallacyclophanes
;
_journal_name_full 'Journal of the American Chemical Society'
_journal_page_first 10770
_journal_page_last 10771
_journal_paper_doi 10.1021/ja030060f
_journal_volume 125
_journal_year 2003
_chemical_formula_sum 'C20 H30 Cu2 N4 Na4 O23'
_chemical_formula_weight 913.52
_chemical_name_systematic
;
tetrasodium bis(N,N'-1,4-phenylenebis(oxamate)) cuprate(II) undecahydrate
;
_space_group_IT_number 2
_symmetry_cell_setting triclinic
_symmetry_space_group_name_Hall '-P 1'
_symmetry_space_group_name_H-M 'P -1'
_atom_sites_solution_hydrogens geom
_atom_sites_solution_primary direct
_atom_sites_solution_secondary difmap
_audit_creation_method SHELXL-97
_cell_angle_alpha 100.428(2)
_cell_angle_beta 98.9910(17)
_cell_angle_gamma 92.456(4)
_cell_formula_units_Z 1
_cell_length_a 5.7650(3)
_cell_length_b 11.1090(6)
_cell_length_c 13.1560(8)
_cell_measurement_reflns_used 25
_cell_measurement_temperature 293(2)
_cell_measurement_theta_max 20
_cell_measurement_theta_min 10
_cell_volume 816.26(8)
_computing_structure_refinement 'SHELXL-97 (Sheldrick, 1997)'
_diffrn_ambient_temperature 293(2)
_diffrn_measured_fraction_theta_full 0.951
_diffrn_measured_fraction_theta_max 0.951
_diffrn_measurement_device_type 'Enraf Nonius CAD-4'
_diffrn_measurement_method w/2q
_diffrn_radiation_monochromator graphite
_diffrn_radiation_source 'fine-focus sealed tube'
_diffrn_radiation_type MoK\a
_diffrn_radiation_wavelength 0.71073
_diffrn_reflns_av_R_equivalents 0.0873
_diffrn_reflns_av_sigmaI/netI 0.0713
_diffrn_reflns_limit_h_max 7
_diffrn_reflns_limit_h_min -7
_diffrn_reflns_limit_k_max 14
_diffrn_reflns_limit_k_min -14
_diffrn_reflns_limit_l_max 16
_diffrn_reflns_limit_l_min -16
_diffrn_reflns_number 7414
_diffrn_reflns_theta_full 27.35
_diffrn_reflns_theta_max 27.35
_diffrn_reflns_theta_min 2.68
_diffrn_standards_decay_% negligable
_diffrn_standards_interval_time 3600
_diffrn_standards_number 3
_exptl_absorpt_coefficient_mu 1.458
_exptl_absorpt_correction_type phi-scan
_exptl_crystal_colour green
_exptl_crystal_density_diffrn 1.858
_exptl_crystal_description prism
_exptl_crystal_F_000 464
_exptl_crystal_size_max 0.10
_exptl_crystal_size_min 0.05
_refine_diff_density_max 3.492
_refine_diff_density_min -1.505
_refine_diff_density_rms 0.177
_refine_ls_extinction_method none
_refine_ls_goodness_of_fit_ref 0.940
_refine_ls_hydrogen_treatment mixed
_refine_ls_matrix_type full
_refine_ls_number_parameters 245
_refine_ls_number_reflns 3524
_refine_ls_number_restraints 0
_refine_ls_restrained_S_all 0.940
_refine_ls_R_factor_all 0.0849
_refine_ls_R_factor_gt 0.0787
_refine_ls_shift/su_max 0.139
_refine_ls_shift/su_mean 0.007
_refine_ls_structure_factor_coef Fsqd
_refine_ls_weighting_details 'calc w=1/[\s^2^(Fo^2^)+(0.1780P)^2^+2.4037P] where P=(Fo^2^+2Fc^2^)/3'
_refine_ls_weighting_scheme calc
_refine_ls_wR_factor_gt 0.2193
_refine_ls_wR_factor_ref 0.2278
_reflns_number_gt 3128
_reflns_number_total 3524
_reflns_threshold_expression >2sigma(I)
_cod_data_source_file ja030060f.cif
_cod_data_source_block C20H30Cu2N4Na4O23
_cod_database_code 4114125

loop_
_symmetry_equiv_pos_as_xyz
'x, y, z'
'-x, -y, -z'

loop_
_atom_site_label
_atom_site_type_symbol
_atom_site_fract_x
_atom_site_fract_y
_atom_site_fract_z
_atom_site_U_iso_or_equiv
_atom_site_adp_type
_atom_site_occupancy
_atom_site_symmetry_multiplicity
_atom_site_calc_flag
_atom_site_refinement_flags
Cu1 Cu 0.00645(9) -0.05596(5) 0.24778(4) 0.0241(2) Uani 1 1 d .
Na3 Na 0.0000 0.0000 0.0000 0.0427(7) Uani 1 2 d S
N1 N 0.1417(7) 0.1072(4) 0.3219(3) 0.0251(8) Uani 1 1 d .
O3 O -0.2020(6) 0.0400(3) 0.1622(3) 0.0308(7) Uani 1 1 d .
O6 O 1.1921(7) 0.1965(3) 0.8394(3) 0.0367(8) Uani 1 1 d .
O4 O 0.9432(8) 0.3875(4) 0.6721(3) 0.0467(11) Uani 1 1 d .
C6 C 0.5423(8) 0.0822(4) 0.3984(3) 0.0232(8) Uani 1 1 d .
H6 H 0.5625 0.0350 0.3348 0.018(6) Uiso 1 1 calc R
N2 N 0.8769(7) 0.1793(3) 0.6679(3) 0.0241(7) Uani 1 1 d .
C4 C 0.6968(7) 0.1689(4) 0.5788(3) 0.0220(8) Uani 1 1 d .
C1 C 0.3316(8) 0.1355(4) 0.4070(4) 0.0234(8) Uani 1 1 d .
O7 O -0.2792(7) 0.0880(4) -0.1164(4) 0.0436(9) Uani 1 1 d .
C9 C 0.9799(9) 0.2910(4) 0.7067(4) 0.0299(10) Uani 1 1 d .
O2 O -0.3081(8) 0.2311(4) 0.1695(4) 0.0502(12) Uani 1 1 d .
C5 C 0.7235(7) 0.0986(4) 0.4837(4) 0.0232(8) Uani 1 1 d .
H5 H 0.8638 0.0621 0.4769 0.018(6) Uiso 1 1 calc R
O1 O 0.0740(9) 0.3110(4) 0.3211(4) 0.0609(15) Uani 1 1 d .
O8 O 0.2430(8) 0.1862(5) 0.0507(3) 0.0483(10) Uani 1 1 d .
C3 C 0.4887(8) 0.2244(4) 0.5875(4) 0.0267(9) Uani 1 1 d .
H3 H 0.4696 0.2719 0.6511 0.018(6) Uiso 1 1 calc R
C8 C -0.1773(8) 0.1550(4) 0.2001(4) 0.0309(10) Uani 1 1 d .
C10 C 1.1643(10) 0.2972(5) 0.8044(4) 0.0363(11) Uani 1 1 d .
C2 C 0.3065(8) 0.2096(4) 0.5013(4) 0.0274(9) Uani 1 1 d .
H2 H 0.1690 0.2493 0.5071 0.018(6) Uiso 1 1 calc R
C7 C 0.0298(9) 0.1979(5) 0.2890(4) 0.0340(11) Uani 1 1 d .
O5 O 1.2805(11) 0.3942(4) 0.8439(4) 0.0674(17) Uani 1 1 d .
Na1 Na -0.2010(5) 0.4389(2) 0.2499(3) 0.0671(9) Uani 1 1 d .
O9 O 0.0296(17) 0.4129(7) 0.1027(7) 0.104(3) Uani 1 1 d .
O10 O 0.489(2) 0.4552(8) 0.3480(12) 0.176(6) Uani 1 1 d .
O11 O 1.7185(12) 0.3462(7) 0.9344(9) 0.125(4) Uani 1 1 d .
Na2 Na 0.0000 0.5000 0.0000 0.296(12) Uani 1 2 d S
O12 O 1.0000 0.5000 0.5000 0.31(2) Uani 1 2 d S

loop_
_atom_site_aniso_label
_atom_site_aniso_U_11
_atom_site_aniso_U_22
_atom_site_aniso_U_33
_atom_site_aniso_U_23
_atom_site_aniso_U_13
_atom_site_aniso_U_12
Cu1 0.0260(3) 0.0204(3) 0.0232(4) 0.0034(2) -0.0028(2) -0.0001(2)
Na3 0.0430(17) 0.0490(19) 0.0353(17) 0.0115(14) 0.0009(13) -0.0006(14)
N1 0.0233(17) 0.0207(17) 0.0276(19) 0.0019(14) -0.0028(15) -0.0013(14)
O3 0.0326(17) 0.0234(16) 0.0323(18) 0.0032(13) -0.0058(14) 0.0044(13)
O6 0.044(2) 0.0279(18) 0.0322(19) 0.0061(14) -0.0101(16) -0.0046(15)
O4 0.067(3) 0.0260(19) 0.039(2) 0.0112(16) -0.0169(19) -0.0131(18)
C6 0.0236(19) 0.024(2) 0.021(2) 0.0025(16) 0.0036(16) 0.0010(16)
N2 0.0266(18) 0.0204(17) 0.0234(18) 0.0052(14) -0.0026(14) -0.0013(14)
C4 0.0231(19) 0.0189(18) 0.023(2) 0.0080(15) -0.0023(16) -0.0024(15)
C1 0.0233(19) 0.0187(19) 0.026(2) 0.0056(16) -0.0028(16) -0.0021(15)
O7 0.040(2) 0.047(2) 0.044(2) 0.0085(18) 0.0062(17) 0.0060(17)
C9 0.037(2) 0.024(2) 0.025(2) 0.0017(17) -0.0016(19) -0.0058(18)
O2 0.048(2) 0.032(2) 0.058(3) 0.0038(18) -0.027(2) 0.0120(17)
C5 0.0226(19) 0.022(2) 0.026(2) 0.0061(16) 0.0034(16) 0.0042(15)
O1 0.072(3) 0.0187(18) 0.072(3) 0.0033(19) -0.040(3) 0.0002(18)
O8 0.040(2) 0.064(3) 0.037(2) 0.009(2) -0.0043(17) -0.0006(19)
C3 0.027(2) 0.024(2) 0.025(2) -0.0032(17) 0.0015(17) 0.0015(16)
C8 0.030(2) 0.024(2) 0.033(3) 0.0012(18) -0.0058(19) 0.0019(17)
C10 0.048(3) 0.025(2) 0.031(3) 0.0044(19) -0.005(2) -0.009(2)
C2 0.026(2) 0.023(2) 0.030(2) 0.0022(17) 0.0006(18) 0.0038(16)
C7 0.033(2) 0.027(2) 0.036(3) 0.005(2) -0.010(2) 0.0032(19)
O5 0.094(4) 0.031(2) 0.056(3) 0.009(2) -0.042(3) -0.025(2)
Na1 0.0488(14) 0.0230(11) 0.122(3) 0.0124(14) -0.0052(16) -0.0008(10)
O9 0.144(8) 0.074(5) 0.099(6) 0.019(4) 0.034(5) 0.010(5)
O10 0.187(11) 0.075(6) 0.285(17) -0.003(8) 0.152(12) -0.031(6)
O11 0.053(3) 0.075(5) 0.207(10) -0.052(5) -0.009(5) 0.009(3)
Na2 0.33(2) 0.28(2) 0.26(2) -0.052(18) 0.154(19) -0.120(19)
O12 0.61(5) 0.31(3) 0.117(12) 0.149(17) 0.20(2) 0.35(3)

loop_
_atom_type_symbol
_atom_type_description
_atom_type_scat_dispersion_real
_atom_type_scat_dispersion_imag
_atom_type_scat_source
C C 0.0033 0.0016 'International Tables Vol C Tables 4.2.6.8 and 6.1.1.4'
H H 0.0000 0.0000 'International Tables Vol C Tables 4.2.6.8 and 6.1.1.4'
N N 0.0061 0.0033 'International Tables Vol C Tables 4.2.6.8 and 6.1.1.4'
O O 0.0106 0.0060 'International Tables Vol C Tables 4.2.6.8 and 6.1.1.4'
Na Na 0.0362 0.0249 'International Tables Vol C Tables 4.2.6.8 and 6.1.1.4'
Cu Cu 0.3201 1.2651 'International Tables Vol C Tables 4.2.6.8 and 6.1.1.4'

loop_
_geom_angle_atom_site_label_1
_geom_angle_atom_site_label_2
_geom_angle_atom_site_label_3
_geom_angle
_geom_angle_site_symmetry_1
_geom_angle_site_symmetry_3
N1 Cu1 O6 165.97(16) . 2_656
N1 Cu1 O3 83.28(16) . .
O6 Cu1 O3 83.25(15) 2_656 .
N1 Cu1 N2 108.60(16) . 2_656
O6 Cu1 N2 83.77(16) 2_656 2_656
O3 Cu1 N2 162.79(16) . 2_656
N1 Cu1 Na3 96.29(12) . .
O6 Cu1 Na3 77.49(12) 2_656 .
O3 Cu1 Na3 48.16(11) . .
N2 Cu1 Na3 138.49(11) 2_656 .
O8 Na3 O8 180.0 2 .
O8 Na3 O7 87.88(15) 2 .
O8 Na3 O7 92.12(15) . .
O8 Na3 O7 92.12(15) 2 2
O8 Na3 O7 87.88(15) . 2
O7 Na3 O7 180.0(2) . 2
O8 Na3 O3 93.85(14) 2 2
O8 Na3 O3 86.15(14) . 2
O7 Na3 O3 81.86(12) . 2
O7 Na3 O3 98.14(12) 2 2
O8 Na3 O3 86.15(14) 2 .
O8 Na3 O3 93.85(14) . .
O7 Na3 O3 98.14(12) . .
O7 Na3 O3 81.86(12) 2 .
O3 Na3 O3 180.0(2) 2 .
O8 Na3 Cu1 83.74(11) 2 .
O8 Na3 Cu1 96.26(11) . .
O7 Na3 Cu1 133.03(10) . .
O7 Na3 Cu1 46.97(10) 2 .
O3 Na3 Cu1 144.66(8) 2 .
O3 Na3 Cu1 35.34(8) . .
O8 Na3 Cu1 96.26(11) 2 2
O8 Na3 Cu1 83.74(11) . 2
O7 Na3 Cu1 46.97(10) . 2
O7 Na3 Cu1 133.03(10) 2 2
O3 Na3 Cu1 35.34(8) 2 2
O3 Na3 Cu1 144.66(8) . 2
Cu1 Na3 Cu1 180.000(16) . 2
C7 N1 C1 118.9(4) . .
C7 N1 Cu1 113.5(3) . .
C1 N1 Cu1 127.5(3) . .
C8 O3 Cu1 112.4(3) . .
C8 O3 Na3 108.4(3) . .
Cu1 O3 Na3 96.49(14) . .
C10 O6 Cu1 113.3(3) . 2_656
C9 O4 Na1 116.9(3) . 2_666
C1 C6 C5 120.7(4) . .
C1 C6 H6 119.7 . .
C5 C6 H6 119.7 . .
C9 N2 C4 116.2(4) . .
C9 N2 Cu1 112.6(3) . 2_656
C4 N2 Cu1 131.1(3) . 2_656
C3 C4 C5 119.2(4) . .
C3 C4 N2 120.3(4) . .
C5 C4 N2 120.4(4) . .
C6 C1 C2 119.1(4) . .
C6 C1 N1 119.3(4) . .
C2 C1 N1 121.4(4) . .
O4 C9 N2 127.8(5) . .
O4 C9 C10 118.5(4) . .
N2 C9 C10 113.7(4) . .
O4 C9 Na1 42.2(3) . 2_666
N2 C9 Na1 168.2(3) . 2_666
C10 C9 Na1 76.7(3) . 2_666
C8 O2 Na1 116.0(3) . .
C6 C5 C4 120.5(4) . .
C6 C5 H5 119.8 . .
C4 C5 H5 119.8 . .
C7 O1 Na1 116.0(4) . .
C4 C3 C2 120.5(4) . .
C4 C3 H3 119.7 . .
C2 C3 H3 119.7 . .
O2 C8 O3 124.4(5) . .
O2 C8 C7 119.4(4) . .
O3 C8 C7 116.2(4) . .
O2 C8 Na1 43.1(3) . .
O3 C8 Na1 167.3(4) . .
C7 C8 Na1 76.3(3) . .
O5 C10 O6 123.7(5) . .
O5 C10 C9 119.6(5) . .
O6 C10 C9 116.6(4) . .
C1 C2 C3 119.9(4) . .
C1 C2 H2 120.1 . .
C3 C2 H2 120.1 . .
O1 C7 N1 128.2(5) . .
O1 C7 C8 118.1(4) . .
N1 C7 C8 113.7(4) . .
C10 O5 Na1 114.8(4) . 2_666
C10 O5 Na2 101.2(5) . 1_656
Na1 O5 Na2 90.4(2) 2_666 1_656
O10 Na1 O4 104.0(3) 1_455 2_666
O10 Na1 O2 94.6(3) 1_455 .
O4 Na1 O2 156.4(2) 2_666 .
O10 Na1 O1 108.3(4) 1_455 .
O4 Na1 O1 89.98(18) 2_666 .
O2 Na1 O1 70.21(16) . .
O10 Na1 O5 99.4(4) 1_455 2_666
O4 Na1 O5 69.58(16) 2_666 2_666
O2 Na1 O5 121.9(2) . 2_666
O1 Na1 O5 148.9(3) . 2_666
O10 Na1 O9 163.3(5) 1_455 .
O4 Na1 O9 87.0(3) 2_666 .
O2 Na1 O9 78.5(3) . .
O1 Na1 O9 83.8(3) . .
O5 Na1 O9 72.4(3) 2_666 .
O10 Na1 C8 100.6(3) 1_455 .
O4 Na1 C8 137.59(18) 2_666 .
O2 Na1 C8 20.90(13) . .
O1 Na1 C8 49.31(14) . .
O5 Na1 C8 138.7(2) 2_666 .
O9 Na1 C8 78.3(2) . .
O10 Na1 C9 102.5(3) 1_455 2_666
O4 Na1 C9 20.90(14) 2_666 2_666
O2 Na1 C9 161.6(2) . 2_666
O1 Na1 C9 109.89(18) . 2_666
O5 Na1 C9 48.85(14) 2_666 2_666
O9 Na1 C9 83.3(2) . 2_666
C8 Na1 C9 153.33(17) . 2_666
O10 Na1 Na2 144.9(4) 1_455 .
O4 Na1 Na2 82.85(15) 2_666 .
O2 Na1 Na2 90.28(17) . .
O1 Na1 Na2 106.0(2) . .
O5 Na1 Na2 50.04(18) 2_666 .
O9 Na1 Na2 22.7(2) . .
C8 Na1 Na2 96.21(14) . .
C9 Na1 Na2 71.85(11) 2_666 .
Na2 O9 Na1 124.8(4) . .
O9 Na2 O9 180.0(4) 2_565 .
O9 Na2 O11 78.8(4) 2_565 2_766
O9 Na2 O11 101.2(4) . 2_766
O9 Na2 O11 101.2(4) 2_565 1_354
O9 Na2 O11 78.8(4) . 1_354
O11 Na2 O11 180.000(1) 2_766 1_354
O9 Na2 O5 108.3(3) 2_565 2_666
O9 Na2 O5 71.7(3) . 2_666
O11 Na2 O5 89.4(2) 2_766 2_666
O11 Na2 O5 90.6(2) 1_354 2_666
O9 Na2 O5 71.7(3) 2_565 1_454
O9 Na2 O5 108.3(3) . 1_454
O11 Na2 O5 90.6(2) 2_766 1_454
O11 Na2 O5 89.4(2) 1_354 1_454
O5 Na2 O5 180.0 2_666 1_454
O9 Na2 Na1 147.5(3) 2_565 .
O9 Na2 Na1 32.5(3) . .
O11 Na2 Na1 101.1(3) 2_766 .
O11 Na2 Na1 78.9(3) 1_354 .
O5 Na2 Na1 39.54(10) 2_666 .
O5 Na2 Na1 140.46(10) 1_454 .
O9 Na2 Na1 32.5(3) 2_565 2_565
O9 Na2 Na1 147.5(3) . 2_565
O11 Na2 Na1 78.9(3) 2_766 2_565
O11 Na2 Na1 101.1(3) 1_354 2_565
O5 Na2 Na1 140.46(10) 2_666 2_565
O5 Na2 Na1 39.54(10) 1_454 2_565
Na1 Na2 Na1 180.00(7) . 2_565

loop_
_geom_bond_atom_site_label_1
_geom_bond_atom_site_label_2
_geom_bond_distance
_geom_bond_site_symmetry_2
Cu1 N1 1.961(4) .
Cu1 O6 1.963(4) 2_656
Cu1 O3 1.992(3) .
Cu1 N2 1.989(4) 2_656
Cu1 Na3 3.4223(6) .
Na3 O8 2.376(5) 2
Na3 O8 2.376(5) .
Na3 O7 2.408(4) .
Na3 O7 2.408(4) 2
Na3 O3 2.566(4) 2
Na3 O3 2.566(4) .
Na3 Cu1 3.4223(6) 2
N1 C7 1.321(6) .
N1 C1 1.418(6) .
O3 C8 1.277(6) .
O6 C10 1.291(7) .
O6 Cu1 1.963(4) 2_656
O4 C9 1.251(6) .
O4 Na1 2.354(5) 2_666
C6 C1 1.385(6) .
C6 C5 1.388(6) .
C6 H6 0.9300 .
N2 C9 1.329(6) .
N2 C4 1.424(6) .
N2 Cu1 1.989(4) 2_656
C4 C3 1.383(6) .
C4 C5 1.384(6) .
C1 C2 1.390(6) .
C9 C10 1.524(7) .
C9 Na1 3.127(5) 2_666
O2 C8 1.237(6) .
O2 Na1 2.371(5) .
C5 H5 0.9300 .
O1 C7 1.252(7) .
O1 Na1 2.371(5) .
C3 C2 1.401(6) .
C3 H3 0.9300 .
C8 C7 1.527(7) .
C8 Na1 3.117(5) .
C10 O5 1.227(7) .
C2 H2 0.9300 .
O5 Na1 2.427(6) 2_666
O5 Na2 2.923(7) 1_656
Na1 O10 2.356(10) 1_455
Na1 O4 2.354(5) 2_666
Na1 O5 2.427(6) 2_666
Na1 O9 2.496(10) .
Na1 C9 3.127(5) 2_666
Na1 Na2 3.813(4) .
O9 Na2 1.791(9) .
O10 Na1 2.356(10) 1_655
O11 Na2 2.256(7) 1_756
Na2 O9 1.791(9) 2_565
Na2 O11 2.256(7) 2_766
Na2 O11 2.256(7) 1_354
Na2 O5 2.923(7) 2_666
Na2 O5 2.923(7) 1_454
Na2 Na1 3.813(4) 2_565

loop_
_geom_torsion_atom_site_label_1
_geom_torsion_atom_site_label_2
_geom_torsion_atom_site_label_3
_geom_torsion_atom_site_label_4
_geom_torsion
_geom_torsion_site_symmetry_1
_geom_torsion_site_symmetry_4
N1 Cu1 Na3 O8 -167.30(16) . 2
O6 Cu1 Na3 O8 -0.06(16) 2_656 2
O3 Cu1 Na3 O8 -92.18(18) . 2
N2 Cu1 Na3 O8 65.2(2) 2_656 2
N1 Cu1 Na3 O8 12.70(16) . .
O6 Cu1 Na3 O8 179.94(16) 2_656 .
O3 Cu1 Na3 O8 87.82(18) . .
N2 Cu1 Na3 O8 -114.8(2) 2_656 .
N1 Cu1 Na3 O7 -86.13(19) . .
O6 Cu1 Na3 O7 81.1(2) 2_656 .
O3 Cu1 Na3 O7 -11.0(2) . .
N2 Cu1 Na3 O7 146.4(2) 2_656 .
N1 Cu1 Na3 O7 93.87(19) . 2
O6 Cu1 Na3 O7 -98.9(2) 2_656 2
O3 Cu1 Na3 O7 169.0(2) . 2
N2 Cu1 Na3 O7 -33.6(2) 2_656 2
N1 Cu1 Na3 O3 104.87(18) . 2
O6 Cu1 Na3 O3 -87.88(19) 2_656 2
O3 Cu1 Na3 O3 180.0 . 2
N2 Cu1 Na3 O3 -22.6(2) 2_656 2
N1 Cu1 Na3 O3 -75.13(18) . .
O6 Cu1 Na3 O3 92.12(19) 2_656 .
N2 Cu1 Na3 O3 157.4(2) 2_656 .
N1 Cu1 Na3 Cu1 0.00(6) . 2
O6 Cu1 Na3 Cu1 0.00(9) 2_656 2
O3 Cu1 Na3 Cu1 0.00(7) . 2
N2 Cu1 Na3 Cu1 0.00(9) 2_656 2
O6 Cu1 N1 C7 -11.6(9) 2_656 .
O3 Cu1 N1 C7 4.6(4) . .
N2 Cu1 N1 C7 -162.6(4) 2_656 .
Na3 Cu1 N1 C7 51.1(4) . .
O6 Cu1 N1 C1 164.9(6) 2_656 .
O3 Cu1 N1 C1 -178.8(4) . .
N2 Cu1 N1 C1 14.0(4) 2_656 .
Na3 Cu1 N1 C1 -132.3(4) . .
N1 Cu1 O3 C8 -8.4(4) . .
O6 Cu1 O3 C8 167.7(4) 2_656 .
N2 Cu1 O3 C8 126.5(5) 2_656 .
Na3 Cu1 O3 C8 -113.0(4) . .
N1 Cu1 O3 Na3 104.69(15) . .
O6 Cu1 O3 Na3 -79.23(16) 2_656 .
N2 Cu1 O3 Na3 -120.5(5) 2_656 .
O8 Na3 O3 C8 -159.1(3) 2 .
O8 Na3 O3 C8 20.9(3) . .
O7 Na3 O3 C8 -71.8(3) . .
O7 Na3 O3 C8 108.2(3) 2 .
O3 Na3 O3 C8 -14(100) 2 .
Cu1 Na3 O3 C8 116.3(4) . .
Cu1 Na3 O3 C8 -63.7(4) 2 .
O8 Na3 O3 Cu1 84.60(16) 2 .
O8 Na3 O3 Cu1 -95.40(16) . .
O7 Na3 O3 Cu1 171.89(15) . .
O7 Na3 O3 Cu1 -8.11(15) 2 .
O3 Na3 O3 Cu1 -130(100) 2 .
Cu1 Na3 O3 Cu1 180.0 2 .
C9 N2 C4 C3 -66.4(6) . .
Cu1 N2 C4 C3 109.5(4) 2_656 .
C9 N2 C4 C5 116.6(5) . .
Cu1 N2 C4 C5 -67.5(5) 2_656 .
C5 C6 C1 C2 2.4(7) . .
C5 C6 C1 N1 -173.8(4) . .
C7 N1 C1 C6 -131.3(5) . .
Cu1 N1 C1 C6 52.3(6) . .
C7 N1 C1 C2 52.7(6) . .
Cu1 N1 C1 C2 -123.7(4) . .
Na1 O4 C9 N2 -171.6(4) 2_666 .
Na1 O4 C9 C10 7.9(7) 2_666 .
C4 N2 C9 O4 -2.7(8) . .
Cu1 N2 C9 O4 -179.4(5) 2_656 .
C4 N2 C9 C10 177.8(4) . .
Cu1 N2 C9 C10 1.1(5) 2_656 .
C4 N2 C9 Na1 -32(2) . 2_666
Cu1 N2 C9 Na1 151.8(16) 2_656 2_666
C1 C6 C5 C4 -0.2(7) . .
C3 C4 C5 C6 -1.0(6) . .
N2 C4 C5 C6 176.0(4) . .
C5 C4 C3 C2 0.1(7) . .
N2 C4 C3 C2 -176.9(4) . .
Na1 O2 C8 O3 -176.6(4) . .
Na1 O2 C8 C7 3.3(7) . .
Cu1 O3 C8 O2 -169.9(5) . .
Na3 O3 C8 O2 84.7(6) . .
Cu1 O3 C8 C7 10.2(6) . .
Na3 O3 C8 C7 -95.3(4) . .
Cu1 O3 C8 Na1 179.6(15) . .
Na3 O3 C8 Na1 74.1(17) . .
Cu1 O6 C10 O5 -175.9(6) 2_656 .
Cu1 O6 C10 C9 2.4(6) 2_656 .
O4 C9 C10 O5 -3.6(9) . .
N2 C9 C10 O5 176.0(6) . .
Na1 C9 C10 O5 1.9(6) 2_666 .
O4 C9 C10 O6 178.0(5) . .
N2 C9 C10 O6 -2.4(7) . .
Na1 C9 C10 O6 -176.5(5) 2_666 .
C6 C1 C2 C3 -3.2(7) . .
N1 C1 C2 C3 172.8(4) . .
C4 C3 C2 C1 2.0(7) . .
Na1 O1 C7 N1 -173.9(5) . .
Na1 O1 C7 C8 6.6(8) . .
C1 N1 C7 O1 2.9(9) . .
Cu1 N1 C7 O1 179.8(6) . .
C1 N1 C7 C8 -177.5(4) . .
Cu1 N1 C7 C8 -0.7(6) . .
O2 C8 C7 O1 -7.0(9) . .
O3 C8 C7 O1 173.0(6) . .
Na1 C8 C7 O1 -4.7(5) . .
O2 C8 C7 N1 173.4(5) . .
O3 C8 C7 N1 -6.6(7) . .
Na1 C8 C7 N1 175.8(5) . .
O6 C10 O5 Na1 175.7(5) . 2_666
C9 C10 O5 Na1 -2.6(8) . 2_666
O6 C10 O5 Na2 -88.6(6) . 1_656
C9 C10 O5 Na2 93.2(5) . 1_656
C8 O2 Na1 O10 -107.9(6) . 1_455
C8 O2 Na1 O4 34.3(9) . 2_666
C8 O2 Na1 O1 -0.1(5) . .
C8 O2 Na1 O5 148.0(4) . 2_666
C8 O2 Na1 O9 87.4(5) . .
C8 O2 Na1 C9 93.6(7) . 2_666
C8 O2 Na1 Na2 106.9(5) . .
C7 O1 Na1 O10 84.6(6) . 1_455
C7 O1 Na1 O4 -170.7(5) . 2_666
C7 O1 Na1 O2 -3.7(5) . .
C7 O1 Na1 O5 -123.2(6) . 2_666
C7 O1 Na1 O9 -83.7(6) . .
C7 O1 Na1 C8 -3.8(4) . .
C7 O1 Na1 C9 -164.2(5) . 2_666
C7 O1 Na1 Na2 -88.1(5) . .
O2 C8 Na1 O10 74.8(6) . 1_455
O3 C8 Na1 O10 87.5(18) . 1_455
C7 C8 Na1 O10 -102.3(5) . 1_455
O2 C8 Na1 O4 -160.5(5) . 2_666
O3 C8 Na1 O4 -147.7(16) . 2_666
C7 C8 Na1 O4 22.5(4) . 2_666
O3 C8 Na1 O2 12.7(16) . .
C7 C8 Na1 O2 -177.0(6) . .
O2 C8 Na1 O1 179.9(6) . .
O3 C8 Na1 O1 -167.4(18) . .
C7 C8 Na1 O1 2.9(3) . .
O2 C8 Na1 O5 -43.0(6) . 2_666
O3 C8 Na1 O5 -30.3(18) . 2_666
C7 C8 Na1 O5 140.0(4) . 2_666
O2 C8 Na1 O9 -88.3(5) . .
O3 C8 Na1 O9 -75.5(17) . .
C7 C8 Na1 O9 94.7(4) . .
O2 C8 Na1 C9 -135.5(6) . 2_666
O3 C8 Na1 C9 -122.8(16) . 2_666
C7 C8 Na1 C9 47.5(5) . 2_666
O2 C8 Na1 Na2 -74.3(5) . .
O3 C8 Na1 Na2 -61.6(17) . .
C7 C8 Na1 Na2 108.7(3) . .
O10 Na1 O9 Na2 53.6(13) 1_455 .
O4 Na1 O9 Na2 -78.6(5) 2_666 .
O2 Na1 O9 Na2 120.1(6) . .
O1 Na1 O9 Na2 -168.9(5) . .
O5 Na1 O9 Na2 -9.0(5) 2_666 .
C8 Na1 O9 Na2 141.5(6) . .
C9 Na1 O9 Na2 -57.9(5) 2_666 .
Na1 O9 Na2 O9 26(100) . 2_565
Na1 O9 Na2 O11 93.1(5) . 2_766
Na1 O9 Na2 O11 -86.9(5) . 1_354
Na1 O9 Na2 O5 7.5(4) . 2_666
Na1 O9 Na2 O5 -172.5(4) . 1_454
Na1 O9 Na2 Na1 180.000(2) . 2_565
O10 Na1 Na2 O9 23.7(7) 1_455 2_565
O4 Na1 Na2 O9 -80.6(6) 2_666 2_565
O2 Na1 Na2 O9 122.1(6) . 2_565
O1 Na1 Na2 O9 -168.5(6) . 2_565
O5 Na1 Na2 O9 -11.3(6) 2_666 2_565
O9 Na1 Na2 O9 180.000(1) . 2_565
C8 Na1 Na2 O9 142.1(6) . 2_565
C9 Na1 Na2 O9 -62.3(6) 2_666 2_565
O10 Na1 Na2 O9 -156.3(7) 1_455 .
O4 Na1 Na2 O9 99.4(6) 2_666 .
O2 Na1 Na2 O9 -57.9(6) . .
O1 Na1 Na2 O9 11.5(6) . .
O5 Na1 Na2 O9 168.7(6) 2_666 .
C8 Na1 Na2 O9 -37.9(6) . .
C9 Na1 Na2 O9 117.7(6) 2_666 .
O10 Na1 Na2 O11 110.1(5) 1_455 2_766
O4 Na1 Na2 O11 5.9(2) 2_666 2_766
O2 Na1 Na2 O11 -151.5(2) . 2_766
O1 Na1 Na2 O11 -82.0(2) . 2_766
O5 Na1 Na2 O11 75.2(2) 2_666 2_766
O9 Na1 Na2 O11 -93.5(6) . 2_766
C8 Na1 Na2 O11 -131.4(2) . 2_766
C9 Na1 Na2 O11 24.2(2) 2_666 2_766
O10 Na1 Na2 O11 -69.9(5) 1_455 1_354
O4 Na1 Na2 O11 -174.1(2) 2_666 1_354
O2 Na1 Na2 O11 28.5(2) . 1_354
O1 Na1 Na2 O11 98.0(2) . 1_354
O5 Na1 Na2 O11 -104.8(2) 2_666 1_354
O9 Na1 Na2 O11 86.5(6) . 1_354
C8 Na1 Na2 O11 48.6(2) . 1_354
C9 Na1 Na2 O11 -155.8(2) 2_666 1_354
O10 Na1 Na2 O5 34.9(5) 1_455 2_666
O4 Na1 Na2 O5 -69.29(19) 2_666 2_666
O2 Na1 Na2 O5 133.3(2) . 2_666
O1 Na1 Na2 O5 -157.2(2) . 2_666
O9 Na1 Na2 O5 -168.7(6) . 2_666
C8 Na1 Na2 O5 153.42(19) . 2_666
C9 Na1 Na2 O5 -51.04(18) 2_666 2_666
O10 Na1 Na2 O5 -145.1(5) 1_455 1_454
O4 Na1 Na2 O5 110.71(19) 2_666 1_454
O2 Na1 Na2 O5 -46.7(2) . 1_454
O1 Na1 Na2 O5 22.8(2) . 1_454
O5 Na1 Na2 O5 180.0 2_666 1_454
O9 Na1 Na2 O5 11.3(6) . 1_454
C8 Na1 Na2 O5 -26.58(19) . 1_454
C9 Na1 Na2 O5 128.96(17) 2_666 1_454
O10 Na1 Na2 Na1 -124(100) 1_455 2_565
O4 Na1 Na2 Na1 132(100) 2_666 2_565
O2 Na1 Na2 Na1 -25(100) . 2_565
O1 Na1 Na2 Na1 44(100) . 2_565
O5 Na1 Na2 Na1 -158(100) 2_666 2_565
O9 Na1 Na2 Na1 33(100) . 2_565
C8 Na1 Na2 Na1 -5(100) . 2_565
C9 Na1 Na2 Na1 150(100) 2_666 2_565
